data_4503881
loop_
_publ_author_name
'Yamamoto, Hiroshi M.'
'Kosaka, Yosuke'
'Maeda, Ryoko'
'Yamaura, Jun-ichi'
'Nakao, Akiko'
'Nakamura, Toshikazu'
'Kato, Reizo'

_publ_section_title
;
 Supramolecular insulating networks sheathing conducting nanowires based
 on organic radical cations.
;
_journal_issue 1
_journal_name_full 'ACS nano'
_journal_page_first 143
_journal_page_last 155
_journal_paper_doi 10.1021/nn700035t
_journal_volume 2
_journal_year 2008
_chemical_formula_moiety '8(C4 H3 S3), 10(C I2), 2(I), Br'
_chemical_formula_sum 'C42 H24 Br I22 S24'
_chemical_formula_weight 4169.89
_space_group_IT_number 127
_symmetry_cell_setting tetragonal
_symmetry_Int_Tables_number 127
_symmetry_space_group_name_Hall '-P 4 2ab'
_symmetry_space_group_name_H-M 'P 4/m b m'
_cell_angle_alpha 90
_cell_angle_beta 90
_cell_angle_gamma 90
_cell_formula_units_Z 2
_cell_length_a 23.435(10)
_cell_length_b 23.435(10)
_cell_length_c 8.130(3)
_cell_measurement_reflns_used 24
_cell_measurement_temperature 293
_cell_measurement_theta_max 17.8
_cell_measurement_theta_min 11.6
_cell_volume 4465(3)
_computing_cell_refinement 'MSC/AFC Diffractometer Control'
_computing_data_collection 'MSC/AFC Diffractometer Control'
_computing_data_reduction 'teXsan Ver. 2.0'
_computing_publication_material 'teXsan Ver. 2.0'
_computing_structure_refinement SHELXL97
_computing_structure_solution SIR92
_diffrn_measured_fraction_theta_full 1.00
_diffrn_measurement_device_type 'Rigaku AFC6S'
_diffrn_measurement_method \w-2\q
_diffrn_radiation_type 'Mo K\a'
_diffrn_radiation_wavelength 0.7107
_diffrn_reflns_av_R_equivalents 0.000
_diffrn_reflns_limit_h_max 33
_diffrn_reflns_limit_h_min 0
_diffrn_reflns_limit_k_max 33
_diffrn_reflns_limit_k_min 0
_diffrn_reflns_limit_l_max 11
_diffrn_reflns_limit_l_min 0
_diffrn_reflns_number 3754
_diffrn_reflns_theta_full 30
_diffrn_reflns_theta_max 30.06
_diffrn_reflns_theta_min 3.0
_diffrn_standards_decay_% 1.35
_diffrn_standards_interval_count 150
_diffrn_standards_number 3
_exptl_absorpt_coefficient_mu 8.664
_exptl_absorpt_correction_T_max 0.999
_exptl_absorpt_correction_T_min 0.861
_exptl_absorpt_correction_type psi-scan
_exptl_crystal_colour black
_exptl_crystal_density_diffrn 3.101
_exptl_crystal_density_meas 3.11(1)
_exptl_crystal_density_method 'floating method'
_exptl_crystal_description block
_exptl_crystal_F_000 3722.00
_exptl_crystal_size_max 0.500
_exptl_crystal_size_mid 0.300
_exptl_crystal_size_min 0.300
_refine_diff_density_max 4.90
_refine_diff_density_min -3.27
_refine_ls_extinction_coef 0.0002
_refine_ls_extinction_expression Fc^*^=kFc[1+0.001xFc^2^\l^3^/sin(2\q)]^-1/4^
_refine_ls_extinction_method SHELXL
_refine_ls_goodness_of_fit_ref 1.65
_refine_ls_hydrogen_treatment noref
_refine_ls_number_parameters 159
_refine_ls_number_reflns 3598
_refine_ls_R_factor_gt 0.088
_refine_ls_shift/su_max -0.083
_refine_ls_structure_factor_coef Fsqd
_refine_ls_weighting_details 'w = 1/[\s^2^(Fo^2^) + (0.1000P)^2^+0.0000P] where P=(Fo^2^+2Fc^2^)/3'
_refine_ls_weighting_scheme calc
_refine_ls_wR_factor_ref 0.295
_reflns_number_gt 2193
_reflns_number_total 3754
_reflns_threshold_expression >2.0sigma(I)
_cod_data_source_file nn700035t-file021.cif
_cod_data_source_block HY-226_EDT-TTF/Br/DIA/TIE_
_cod_original_sg_symbol_H-M 'P 4/m b m    '
_cod_original_formula_sum 'C42 H24 Br I22 S24 '
_cod_database_code 4503881

loop_
_symmetry_equiv_pos_as_xyz
x,y,z
-x,-y,z
1/2+x,1/2-y,z
1/2-x,1/2+y,z
-y,x,z
y,-x,z
1/2+y,1/2+x,z
1/2-y,1/2-x,z
-x,-y,-z
x,y,-z
1/2-x,1/2+y,-z
1/2+x,1/2-y,-z
y,-x,-z
-y,x,-z
1/2-y,1/2-x,-z
1/2+y,1/2+x,-z

loop_
_atom_site_label
_atom_site_type_symbol
_atom_site_fract_x
_atom_site_fract_y
_atom_site_fract_z
_atom_site_U_iso_or_equiv
_atom_site_adp_type
_atom_site_occupancy
_atom_site_symmetry_multiplicity
_atom_site_calc_flag
_atom_site_refinement_flags
I(1) I 0.44714(9) 0.05286(9) 0.7243(3) 0.0765(3) Uani 1.00 2 d S
I(2) I 0.25602(5) -0.37126(5) 0.2747(2) 0.0488(4) Uani 1.00 1 d .
I(3) I 0.39298(5) -0.43339(5) 0.2755(2) 0.0438(4) Uani 1.00 1 d .
I(6) I 0.35645(9) 0.14355(9) 1.0000 0.054(9) Uani 1.00 4 d S
Br(1) Br 0.5000 -0.5000 1.0000 0.0235(7) Uani 1.00 8 d S
S(1) S 0.1259(4) 0.2335(3) 0.430(1) 0.047(2) Uani 0.50 2 d P
S(2) S 0.0389(4) 0.3234(4) 0.427(1) 0.045(4) Uani 0.50 2 d P
S(3) S 0.2089(4) 0.3142(3) 0.2114(9) 0.049(2) Uani 0.50 2 d P
S(4) S 0.1215(3) 0.4030(3) 0.217(1) 0.041(2) Uani 0.50 2 d P
S(5) S 0.2940(3) 0.3811(4) 0.0000 0.09(1) Uani 1.00 2 d S
S(6) S 0.1910(4) 0.4864(3) 0.0000 0.104(5) Uani 1.00 2 d S
C(1) C 0.5000 0.0000 0.578(6) 0.07(1) Uani 1.00 4 d S
C(2) C 0.3256(6) -0.3999(6) 0.416(2) 0.035(3) Uani 1.00 1 d .
C(4) C 0.1074(6) 0.3023(6) 0.364(2) 0.037(7) Uani 0.50 2 d P
C(5) C 0.1404(7) 0.3339(6) 0.279(2) 0.043(9) Uani 0.50 2 d P
C(6) C 0.0589(10) 0.218(1) 0.520(6) 0.043(2) Uani 0.50 2 d P
C(7) C 0.020(1) 0.258(1) 0.521(7) 0.06(2) Uani 0.50 2 d P
C(8) C 0.2273(5) 0.3772(5) 0.105(1) 0.038(8) Uani 0.50 2 d P
C(9) C 0.1858(7) 0.416(1) 0.109(2) 0.071(2) Uani 0.50 2 d P
C(10) C 0.304(1) 0.457(1) 0.0000 0.12(2) Uani 1.00 2 d S
C(11) C 0.260(2) 0.491(1) 0.0000 0.14(2) Uani 1.00 2 d S
H(1) H 0.0516 0.1819 0.5674 0.0514 Uiso 0.5 1 calc .
H(2) H -0.0169 0.2522 0.5691 0.0775 Uiso 0.5 1 calc .
H(3) H 0.3261 0.4657 0.0954 0.1437 Uiso 0.5 1 calc .
H(4) H 0.3261 0.4657 -0.0954 0.1437 Uiso 0.5 1 calc .
H(5) H 0.2672 0.5134 -0.0954 0.1660 Uiso 0.5 1 calc .
H(6) H 0.2672 0.5134 0.0954 0.1660 Uiso 0.5 1 calc .

loop_
_atom_site_aniso_label
_atom_site_aniso_U_11
_atom_site_aniso_U_22
_atom_site_aniso_U_33
_atom_site_aniso_U_12
_atom_site_aniso_U_13
_atom_site_aniso_U_23
I(1) 0.0752(10) 0.0752(10) 0.079(2) -0.027(1) 0.024(1) -0.024(1)
I(2) 0.0405(6) 0.0452(7) 0.0606(8) 0.0071(5) -0.0109(6) 0.0008(5)
I(3) 0.0389(6) 0.0405(6) 0.0520(7) 0.0030(4) 0.0034(5) -0.0083(5)
I(6) 0.0497(9) 0.0497(9) 0.064(2) -0.011(1) 0.0000 0.0000000(3)
Br(1) 0.024(1) 0.024(1) 0.022(2) 0.0000 0.0000 0.0000
S(1) 0.051(5) 0.032(4) 0.058(5) 0.003(3) 0.009(4) 0.009(4)
S(2) 0.033(4) 0.048(5) 0.054(5) -0.003(3) 0.006(4) 0.008(4)
S(3) 0.040(4) 0.027(3) 0.081(7) 0.002(3) -0.006(4) 0.005(4)
S(4) 0.037(4) 0.026(3) 0.061(5) 0.002(3) 0.007(4) 0.008(3)
S(5) 0.033(4) 0.050(4) 0.18(1) 0.000(3) 0.0000 0.0000000(2)
S(6) 0.054(5) 0.031(4) 0.23(2) -0.003(3) 0.0000 0.0000
C(1) 0.07(2) 0.07(2) 0.06(2) -0.05(2) 0.0000 0.0000
C(2) 0.022(6) 0.030(7) 0.053(10) 0.004(5) 0.004(7) -0.014(7)
C(4) 0.03(2) 0.03(1) 0.05(2) 0.02(1) 0.01(1) 0.00(1)
C(5) 0.02(1) 0.02(1) 0.08(3) 0.010(9) 0.01(1) 0.00(1)
C(6) 0.04(1) 0.08(2) 0.01(3) -0.01(1) 0.00(1) 0.03(2)
C(7) 0.07(2) 0.05(2) 0.08(5) 0.00(2) -0.04(4) -0.01(3)
C(8) 0.02(1) 0.03(1) 0.07(2) 0.00(1) 0.01(1) -0.01(2)
C(9) 0.05(2) 0.02(1) 0.15(5) 0.00(1) -0.06(3) -0.01(2)
C(10) 0.03(1) 0.04(2) 0.29(7) -0.02(1) 0.0000 0.0000
C(11) 0.14(4) 0.02(1) 0.26(7) 0.01(2) 0.0000 0.0000

loop_
_atom_type_symbol
_atom_type_description
_atom_type_scat_dispersion_real
_atom_type_scat_dispersion_imag
_atom_type_scat_source
C C 0.003 0.002
;International Tables for Crystallography
(1992, Vol. C, Tables 4.2.6.8 and 6.1.1.4)
;
H H 0.000 0.000
;International Tables for Crystallography
(1992, Vol. C, Table 6.1.1.4)
;
S S 0.125 0.123
;International Tables for Crystallography
(1992, Vol. C, Tables 4.2.6.8 and 6.1.1.4)
;
Br Br -0.290 2.459
;International Tables for Crystallography
(1992, Vol. C, Tables 4.2.6.8 and 6.1.1.4)
;
I I -0.474 1.812
;International Tables for Crystallography
(1992, Vol. C, Tables 4.2.6.8 and 6.1.1.4)
;

loop_
_geom_angle_atom_site_label_1
_geom_angle_atom_site_label_2
_geom_angle_atom_site_label_3
_geom_angle
_geom_angle_site_symmetry_1
_geom_angle_site_symmetry_3
_geom_angle_publ_flag
C(4) S(1) C(6) 95(1) . . yes
C(4) S(2) C(7) 96(1) . . yes
C(5) S(3) C(8) 99.0(7) . . yes
C(5) S(4) C(9) 94(1) . . yes
C(9) S(6) C(11) 97(1) . . yes
I(1) C(1) I(1) 111(2) . 2_655 yes
I(1) C(1) C(1) 124(1) . 9_656 yes
I(1) C(1) C(1) 124(1) 2_655 9_656 yes
I(2) C(2) I(3) 113.9(8) . . yes
I(2) C(2) C(2) 123.1(5) . 10_556 yes
I(3) C(2) C(2) 122.9(5) . 10_556 yes
S(1) C(4) S(2) 113.3(9) . . yes
S(1) C(4) C(5) 123(1) . . yes
S(2) C(4) C(5) 123(1) . . yes
S(3) C(5) S(4) 112.5(9) . . yes
S(3) C(5) C(4) 124(1) . . yes
S(4) C(5) C(4) 122(1) . . yes
S(1) C(6) C(7) 118(2) . . yes
S(2) C(7) C(6) 115(2) . . yes
S(3) C(8) S(5) 119.5(8) . . yes
S(3) C(8) C(9) 112(1) . . yes
S(5) C(8) C(9) 127(1) . . yes
S(4) C(9) S(6) 116.2(11) . . yes
S(4) C(9) C(8) 121(1) . . yes
S(6) C(9) C(8) 122(1) . . yes
S(5) C(10) C(11) 120(2) . . yes
S(6) C(11) C(10) 138(2) . . yes

loop_
_geom_bond_atom_site_label_1
_geom_bond_atom_site_label_2
_geom_bond_distance
_geom_bond_site_symmetry_2
_geom_bond_publ_flag
I(1) C(1) 2.12(3) . yes
I(2) C(2) 2.10(2) . yes
I(3) C(2) 2.10(2) . yes
S(1) S(1) 1.14(2) 10_556 no
S(1) C(4) 1.75(2) . yes
S(1) C(6) 1.77(3) . yes
S(1) C(6) 1.66(3) 10_556 no
S(2) S(2) 1.19(2) 10_556 no
S(2) C(4) 1.76(2) . yes
S(2) C(7) 1.77(4) . yes
S(2) C(7) 1.65(3) 10_556 no
S(3) S(3) 0.76(2) 8_555 no
S(3) C(5) 1.76(2) . yes
S(3) C(5) 1.56(2) 8_555 no
S(3) C(8) 1.76(1) . yes
S(4) S(4) 0.81(2) 8_555 no
S(4) C(5) 1.75(2) . yes
S(4) C(5) 1.54(2) 8_555 no
S(4) C(9) 1.77(2) . yes
S(5) C(8) 1.79(1) . yes
S(5) C(8) 1.79(1) 10_555 no
S(5) C(10) 1.79(3) . yes
S(6) C(9) 1.88(3) . yes
S(6) C(9) 1.88(3) 10_555 no
S(6) C(11) 1.63(5) . yes
C(1) C(1) 1.27(9) 9_656 yes
C(2) C(2) 1.36(4) 10_556 yes
C(4) C(5) 1.27(2) . yes
C(5) C(5) 0.85(3) 8_555 no
C(6) C(6) 0.3(1) 10_556 no
C(6) C(7) 1.31(4) . yes
C(6) C(7) 1.35(4) 10_556 no
C(7) C(7) 0.3(1) 10_556 no
C(8) C(8) 1.71(2) 10_555 no
C(8) C(9) 1.33(3) . yes
C(9) C(9) 1.77(3) 10_555 no
C(10) C(11) 1.31(5) . yes

loop_
_geom_contact_atom_site_label_1
_geom_contact_atom_site_label_2
_geom_contact_distance
_geom_contact_site_symmetry_2
I(1) I(1) 3.504(4) 2_655
I(2) I(6) 3.472(2) 4_544
S(1) C(2) 3.33(2) 4_555
S(1) S(3) 3.50(1) 15_556
S(1) C(2) 3.55(2) 11_556
S(2) S(4) 3.45(1) 15_556
S(3) C(8) 3.41(1) 15_555
S(3) S(3) 3.52(1) 15_555
S(4) C(9) 3.48(2) 15_555
C(2) C(7) 3.46(3) 15_546
C(2) C(7) 3.53(3) 8_545
C(4) C(5) 3.48(2) 15_556
C(5) C(9) 3.45(2) 15_555
C(5) C(8) 3.46(2) 15_555

loop_
_geom_torsion_atom_site_label_1
_geom_torsion_atom_site_label_2
_geom_torsion_atom_site_label_3
_geom_torsion_atom_site_label_4
_geom_torsion
_geom_torsion_site_symmetry_3
_geom_torsion_site_symmetry_4
_geom_torsion_publ_flag
I(1) C(1) C(1) I(1) 0.0 9_656 10_556 yes
I(1) C(1) C(1) I(1) -180.0 9_656 9_656 yes
I(2) C(2) C(2) I(2) 0.0 10_556 10_556 yes
I(2) C(2) C(2) I(3) 176.0(9) 10_556 10_556 yes
I(3) C(2) C(2) I(3) 0.0 10_556 10_556 yes
S(1) C(4) S(2) C(7) -4(2) . . yes
S(1) C(4) C(5) S(3) 1(2) . . yes
S(1) C(4) C(5) S(4) -178.9(10) . . yes
S(1) C(6) C(7) S(2) 0(5) . . yes
S(2) C(4) S(1) C(6) 4(1) . . yes
S(2) C(4) C(5) S(3) -179.4(10) . . yes
S(2) C(4) C(5) S(4) 0(2) . . yes
S(3) C(5) S(4) C(9) 1(1) . . yes
S(3) C(8) S(5) C(10) -155.3(8) . . yes
S(3) C(8) C(9) S(4) 2(1) . . yes
S(3) C(8) C(9) S(6) -177.5(9) . . yes
S(4) C(5) S(3) C(8) 0(1) . . yes
S(4) C(9) S(6) C(11) 154(1) . . yes
S(4) C(9) C(8) S(5) 178.2(9) . . yes
S(5) C(8) S(3) C(5) -177.5(8) . . yes
S(5) C(8) C(9) S(6) -1(2) . . yes
S(5) C(10) C(11) S(6) 0.0000(2) . . yes
S(6) C(9) S(4) C(5) 177(1) . . yes
C(4) S(1) C(6) C(7) -3(4) . . yes
C(4) S(2) C(7) C(6) 2(4) . . yes
C(4) C(5) S(3) C(8) 179(1) . . yes
C(4) C(5) S(4) C(9) -178(1) . . yes
C(5) S(3) C(8) C(9) -1(1) . . yes
C(5) S(4) C(9) C(8) -2(1) . . yes
C(5) C(4) S(1) C(6) -176(2) . . yes
C(5) C(4) S(2) C(7) 176(2) . . yes
C(8) S(5) C(10) C(11) -29.2(4) . . yes
C(8) C(9) S(6) C(11) -25(1) . . yes
C(9) S(6) C(11) C(10) 28.3(6) . . yes
C(9) C(8) S(5) C(10) 28(1) . . yes
